data_7249042
loop_
_publ_author_name
'Polesiak, Emilia'
'Makowska-Janusik, Malgorzata'
'Drapala, Jakub'
'Zagorska, Malgorzata'
'Banasiewicz, Marzena'
'Kozankiewicz, Boleslaw'
'Kulszewicz-Bajer, Irena'
'Pron, Adam'

_publ_section_title
;
 Photophysical and redox properties of new donor-acceptor-donor (DAD)
 compounds containing benzothiadiazole (A) and dimethyldihydroacridine (D)
 units: a combined experimental and theoretical study.
;
_journal_issue 30
_journal_name_full 'Physical chemistry chemical physics : PCCP'
_journal_page_first 20690
_journal_page_last 20700
_journal_paper_doi 10.1039/d4cp02322f
_journal_volume 26
_journal_year 2024
_chemical_formula_moiety 'C48 H38 N4 S, 2(C4 H8 O)'
_chemical_formula_sum 'C56 H54 N4 O2 S'
_chemical_formula_weight 847.09
_space_group_crystal_system triclinic
_space_group_IT_number 2
_space_group_name_Hall '-P 1'
_space_group_name_H-M_alt 'P -1'
_atom_sites_solution_hydrogens geom
_atom_sites_solution_primary dual
_audit_creation_date 2024-05-09
_audit_creation_method
;
Olex2 1.5
(compiled 2024.02.16 svn.r378c4104 for OlexSys, GUI svn.r6928)
;
_audit_update_record
;
2024-06-03 deposited with the CCDC.	2024-07-11 downloaded from the CCDC.
;
_cell_angle_alpha 96.230(2)
_cell_angle_beta 91.199(2)
_cell_angle_gamma 114.121(2)
_cell_formula_units_Z 2
_cell_length_a 12.2872(3)
_cell_length_b 12.8272(3)
_cell_length_c 15.3688(3)
_cell_measurement_reflns_used 30772
_cell_measurement_temperature 100.01(10)
_cell_measurement_theta_max 70.1620
_cell_measurement_theta_min 3.9430
_cell_volume 2192.03(9)
_computing_cell_refinement 'CrysAlisPro 1.171.41.76a (Rigaku OD, 2020)'
_computing_data_collection 'CrysAlisPro 1.171.41.76a (Rigaku OD, 2020)'
_computing_data_reduction 'CrysAlisPro 1.171.41.76a (Rigaku OD, 2020)'
_computing_molecular_graphics 'Olex2 1.5 (Dolomanov et al., 2009)'
_computing_publication_material 'Olex2 1.5 (Dolomanov et al., 2009)'
_computing_structure_refinement 'SHELXL 2018/3 (Sheldrick, 2015)'
_computing_structure_solution 'SHELXT 2018/2 (Sheldrick, 2018)'
_diffrn_ambient_environment N~2~
_diffrn_ambient_temperature 100.01(10)
_diffrn_detector 'CCD plate'
_diffrn_detector_area_resol_mean 16.2974
_diffrn_detector_type Eos
_diffrn_measured_fraction_theta_full 1.000
_diffrn_measured_fraction_theta_max 0.996
_diffrn_measurement_details
;
List of Runs (angles in degrees, time in seconds):

  # Type    Start    End  Width  t~exp~   \w     \q     \k     \f   Frames
#--------------------------------------------------------------------------
  1  \w    -69.00  21.00   1.00    1.00    --    0.00 -57.00 -30.00   90
  2  \w    -11.00  36.00   1.00    1.00    --    0.00 -88.00-179.00   47
  3  \w    -21.00  69.00   1.00    1.00    --    0.00  57.00 120.00   90
  4  \w    -15.00  75.00   1.00    2.50    --   54.00 -57.00 -30.00   90
  5  \w    -18.00  80.00   1.00    2.50    --   54.00 -37.00  60.00   98
  6  \w    -15.00  75.00   1.00    2.50    --   54.00 -57.00  90.00   90
  7  \w     10.00 127.00   1.00    2.50    --   54.00  19.00 -90.00  117
  8  \w    -18.00  80.00   1.00    2.50    --   54.00 -37.00 -90.00   98
  9  \w      1.00  96.00   1.00    2.50    --   54.00 -99.00-120.00   95
 10  \w     23.00 111.00   1.00    2.50    --   54.00-125.00 150.00   88
 11  \w     35.00 142.00   1.00    5.00    --  108.00 -25.00-120.00  107
 12  \w     36.00 113.00   1.00    5.00    --  108.00-111.00  30.00   77
 13  \w     36.00 113.00   1.00    5.00    --  108.00-111.00 -90.00   77
 14  \w     36.00 134.00   1.00    5.00    --  108.00 -37.00 120.00   98
 15  \w     74.00 178.00   1.00    5.00    --  108.00  25.00  90.00  104
 16  \w    100.00 178.00   1.00    5.00    --  108.00 111.00  60.00   78
 17  \w     36.00 113.00   1.00    5.00    --  108.00-111.00 120.00   77
 18  \w     57.00 150.00   1.00    5.00    --  108.00 178.00 -60.00   93
 19  \w     86.00 178.00   1.00    5.00    --  108.00  50.00-120.00   92
 20  \w     36.00 178.00   1.00    5.00    --  108.00  12.00 150.00  142
 21  \w     38.00 138.00   1.00    5.00    --  108.00 -77.00 -30.00  100
 22  \w     36.00 113.00   1.00    5.00    --  108.00-111.00-180.00   77
 23  \w     36.00 146.00   1.00    5.00    --  108.00 -91.00 -90.00  110
 24  \w     36.00 146.00   1.00    5.00    --  108.00 -91.00  60.00  110
 25  \w     86.00 178.00   1.00    5.00    --  108.00  50.00 -30.00   92
 26  \w     40.00 130.00   1.00    5.00    --  108.00 -63.00 120.00   90
 27  \w     74.00 178.00   1.00    5.00    --  108.00  25.00-150.00  104
 28  \w     36.00 113.00   1.00    5.00    --  108.00-111.00 -60.00   77
 29  \w     83.00 178.00   1.00    5.00    --  108.00  39.00-128.32   95
 30  \w     86.00 176.00   1.00    5.00    --  108.00  63.00 -90.00   90
 31  \w     36.00 113.00   1.00    5.00    --  108.00-111.00-150.00   77
 32  \w     36.00 146.00   1.00    5.00    --  108.00 -91.00   0.00  110
 33  \w     38.00 130.00   1.00    5.00    --  108.00 -50.00   0.00   92
 34  \w     40.00 130.00   1.00    5.00    --  108.00 -63.00 150.00   90
 35  \w     36.00 178.00   1.00    5.00    --  108.00  12.00  60.00  142
 36  \w     36.00 178.00   1.00    5.00    --  108.00  12.00-180.00  142
 37  \w     57.00 150.00   1.00    5.00    --  108.00 178.00  60.00   93
 38  \w     36.00 113.00   1.00    5.00    --  108.00-111.00 150.00   77
 39  \w     86.00 176.00   1.00    5.00    --  108.00  63.00-150.00   90
 40  \w     57.00 150.00   1.00    5.00    --  108.00 178.00   0.00   93
 41  \w     38.00 138.00   1.00    5.00    --  108.00 -77.00   0.00  100
 42  \w    101.00 127.00   1.00    5.00    --  108.00 -91.00 -60.00   26
 43  \w    129.00 155.00   1.00    5.00    --  108.00  12.00  90.00   26
 44  \w     52.00  78.00   1.00    5.00    --  108.00 -50.00 -30.00   26
;
_diffrn_measurement_device 'four-circle diffractometer'
_diffrn_measurement_device_type 'SuperNova, Dual, Cu at home/near, Eos'
_diffrn_measurement_method '\w scans'
_diffrn_orient_matrix_type 'CrysAlisPro convention (1999,Acta A55,543-557)'
_diffrn_orient_matrix_UB_11 -0.1257157000
_diffrn_orient_matrix_UB_12 -0.0655111000
_diffrn_orient_matrix_UB_13 -0.0469302000
_diffrn_orient_matrix_UB_21 0.0413991000
_diffrn_orient_matrix_UB_22 0.0688216000
_diffrn_orient_matrix_UB_23 -0.0782500000
_diffrn_orient_matrix_UB_31 0.0381005000
_diffrn_orient_matrix_UB_32 -0.0926170000
_diffrn_orient_matrix_UB_33 -0.0435333000
_diffrn_radiation_monochromator mirror
_diffrn_radiation_probe x-ray
_diffrn_radiation_type 'Cu K\a'
_diffrn_radiation_wavelength 1.54184
_diffrn_reflns_av_R_equivalents 0.0216
_diffrn_reflns_av_unetI/netI 0.0168
_diffrn_reflns_Laue_measured_fraction_full 1.000
_diffrn_reflns_Laue_measured_fraction_max 0.996
_diffrn_reflns_limit_h_max 14
_diffrn_reflns_limit_h_min -14
_diffrn_reflns_limit_k_max 14
_diffrn_reflns_limit_k_min -15
_diffrn_reflns_limit_l_max 18
_diffrn_reflns_limit_l_min -18
_diffrn_reflns_number 41253
_diffrn_reflns_point_group_measured_fraction_full 1.000
_diffrn_reflns_point_group_measured_fraction_max 0.996
_diffrn_reflns_theta_full 67.684
_diffrn_reflns_theta_max 70.064
_diffrn_reflns_theta_min 2.900
_diffrn_source 'micro-focus sealed X-ray tube'
_diffrn_source_type 'SuperNova (Cu) X-ray Source'
_exptl_absorpt_coefficient_mu 1.035
_exptl_absorpt_correction_T_max 1.000
_exptl_absorpt_correction_T_min 0.558
_exptl_absorpt_correction_type gaussian
_exptl_absorpt_process_details
;
CrysAlisPro 1.171.41.76a (Rigaku Oxford Diffraction, 2020)
Numerical absorption correction based on gaussian integration over
a multifaceted crystal model
Empirical absorption correction using spherical harmonics,
implemented in SCALE3 ABSPACK scaling algorithm.
;
_exptl_crystal_colour 'clear yellow'
_exptl_crystal_colour_lustre clear
_exptl_crystal_colour_primary yellow
_exptl_crystal_density_diffrn 1.283
_exptl_crystal_description needle
_exptl_crystal_F_000 900
_exptl_crystal_recrystallization_method 'Re-crystallisation from solvent: THF'
_exptl_crystal_size_max 0.716
_exptl_crystal_size_mid 0.185
_exptl_crystal_size_min 0.101
_refine_diff_density_max 0.841
_refine_diff_density_min -0.646
_refine_diff_density_rms 0.053
_refine_ls_extinction_method none
_refine_ls_goodness_of_fit_ref 1.021
_refine_ls_hydrogen_treatment mixed
_refine_ls_matrix_type full
_refine_ls_number_parameters 595
_refine_ls_number_reflns 8288
_refine_ls_number_restraints 37
_refine_ls_restrained_S_all 1.023
_refine_ls_R_factor_all 0.0423
_refine_ls_R_factor_gt 0.0409
_refine_ls_shift/su_max 0.001
_refine_ls_shift/su_mean 0.000
_refine_ls_structure_factor_coef Fsqd
_refine_ls_weighting_details 'w=1/[\s^2^(Fo^2^)+(0.0609P)^2^+1.1522P] where P=(Fo^2^+2Fc^2^)/3'
_refine_ls_weighting_scheme calc
_refine_ls_wR_factor_gt 0.1092
_refine_ls_wR_factor_ref 0.1098
_reflns_Friedel_coverage 0.000
_reflns_number_gt 8071
_reflns_number_total 8288
_reflns_threshold_expression 'I > 2\s(I)'
_cod_data_source_file d4cp02322f2.cif
_cod_data_source_block ikb890_01
_cod_depositor_comments 'Adding full bibliography for 7249042.cif.'
_cod_database_code 7249042
_shelx_shelxl_version_number 2018/3
_chemical_oxdiff_formula 'C20 H20 N4 S1'
_shelx_space_group_comment
;
The symmetry employed for this shelxl refinement is uniquely defined
by the following loop, which should always be used as a source of
symmetry information in preference to the above space-group names.
They are only intended as comments.
;
_shelx_estimated_absorpt_t_max 0.903
_shelx_estimated_absorpt_t_min 0.525
_olex2_refinement_description
;
1. Fixed Uiso
 At 1.2 times of:
  All C(H) groups, All C(H,H) groups, All C(H,H,H,H) groups
 At 1.5 times of:
  All C(H,H,H) groups
2. Restrained distances
 O1-C52 \\sim O1-C52A
 with sigma of 0.02
 C50-C51 \\sim C50-C51A
 with sigma of 0.02
 C51-H51a \\sim C51A-H51c
 with sigma of 0.02
 C51-H51b \\sim C51A-H51d
 with sigma of 0.02
 C51-C52 \\sim C51A-C52A
 with sigma of 0.02
 C52-H52a \\sim C52A-H52c
 with sigma of 0.02
 C52-H52b \\sim C52A-H52d
 with sigma of 0.02
 O1-C51 \\sim O1-C51A
 with sigma of 0.04
 O1-H52a \\sim O1-H52c
 with sigma of 0.04
 O1-H52b \\sim O1-H52d
 with sigma of 0.04
 C50-H51a \\sim C50-H51c
 with sigma of 0.04
 C50-H51b \\sim C50-H51d
 with sigma of 0.04
 C50-C52 \\sim C50-C52A
 with sigma of 0.04
 C51-H52a \\sim C51A-H52c
 with sigma of 0.04
 C51-H52b \\sim C51A-H52d
 with sigma of 0.04
 H51a-H51b \\sim H51c-H51d
 with sigma of 0.04
 H51a-C52 \\sim H51c-C52A
 with sigma of 0.04
 H51b-C52 \\sim H51d-C52A
 with sigma of 0.04
 H52a-H52b \\sim H52c-H52d
 with sigma of 0.04
3. Uiso/Uaniso restraints and constraints
Uanis(O2) \\sim Ueq: with sigma of 0.01 and sigma for terminal atoms of 0.01
Uanis(C51A) \\sim Ueq, Uanis(C52A) \\sim Ueq: with sigma of 0.01 and sigma for
terminal atoms of 0.01
4. Others
 Sof(H50c)=Sof(H50d)=Sof(C52A)=Sof(H52c)=Sof(H52d)=Sof(C51A)=Sof(H51c)=
 Sof(H51d)=1-FVAR(1)
 Sof(H50a)=Sof(H50b)=Sof(C51)=Sof(H51a)=Sof(H51b)=Sof(C52)=Sof(H52a)=Sof(H52b)=
 FVAR(1)
5.a Secondary CH2 refined with riding coordinates:
 C49(H49a,H49b), C50(H50a,H50b), C50(H50c,H50d), C51(H51a,H51b), C52(H52a,
 H52b), C53(H53a,H53b), C54(H54a,H54b), C55(H55a,H55b), C56(H56a,H56b),
 C52A(H52c,H52d), C51A(H51c,H51d)
5.b Aromatic/amide H refined with riding coordinates:
 C3(H3), C4(H4), C8(H8), C9(H9), C11(H11), C12(H12), C14(H14), C15(H15),
 C17(H17), C18(H18), C20(H20), C21(H21), C22(H22), C23(H23), C29(H29), C30(H30),
  C31(H31), C32(H32), C35(H35), C36(H36), C37(H37), C38(H38), C44(H44),
 C45(H45), C46(H46), C47(H47)
5.c Idealised Me refined as rotating group:
 C26(H26a,H26b,H26c), C27(H27a,H27b,H27c), C41(H41a,H41b,H41c), C42(H42a,H42b,
 H42c)
;
_olex2_date_sample_data_collection 2024-04-19
_olex2_submission_special_instructions 'No special instructions were received'
_oxdiff_exptl_absorpt_empirical_details
;
Empirical correction (ABSPACK) includes:
- Absorption correction using spherical harmonics
- Frame scaling
;
_oxdiff_exptl_absorpt_empirical_full_max 1.992
_oxdiff_exptl_absorpt_empirical_full_min 0.740

loop_
_space_group_symop_operation_xyz
'x, y, z'
'-x, -y, -z'

loop_
_atom_site_label
_atom_site_type_symbol
_atom_site_fract_x
_atom_site_fract_y
_atom_site_fract_z
_atom_site_U_iso_or_equiv
_atom_site_adp_type
_atom_site_occupancy
_atom_site_site_symmetry_order
_atom_site_calc_flag
_atom_site_refinement_flags_posn
_atom_site_refinement_flags_adp
_atom_site_refinement_flags_occupancy
_atom_site_disorder_assembly
_atom_site_disorder_group
S1 S 0.12902(3) 0.65039(3) 0.79621(2) 0.02469(10) Uani 1 1 d . . . . .
N1 N 0.16720(10) 0.75525(10) 0.73746(8) 0.0215(2) Uani 1 1 d . . . . .
N2 N 0.23455(10) 0.60783(10) 0.78086(8) 0.0217(2) Uani 1 1 d . . . . .
N3 N 0.18962(10) 1.17110(9) 0.51448(7) 0.0186(2) Uani 1 1 d . . . . .
N4 N 0.56009(10) 0.32725(9) 0.79519(7) 0.0188(2) Uani 1 1 d . . . . .
C1 C 0.26891(11) 0.76175(11) 0.70177(8) 0.0171(2) Uani 1 1 d . . . . .
C2 C 0.33822(11) 0.84564(10) 0.64724(8) 0.0165(2) Uani 1 1 d . . . . .
C3 C 0.44400(11) 0.84090(11) 0.62418(8) 0.0181(3) Uani 1 1 d . . . . .
H3 H 0.494104 0.896684 0.589970 0.022 Uiso 1 1 calc R U . . .
C4 C 0.48203(11) 0.75664(11) 0.64900(8) 0.0182(3) Uani 1 1 d . . . . .
H4 H 0.556325 0.758941 0.630837 0.022 Uiso 1 1 calc R U . . .
C5 C 0.41578(11) 0.67202(11) 0.69817(8) 0.0170(2) Uani 1 1 d . . . . .
C6 C 0.30726(11) 0.67650(11) 0.72659(8) 0.0172(2) Uani 1 1 d . . . . .
C7 C 0.29780(11) 0.93035(11) 0.61598(8) 0.0166(2) Uani 1 1 d . . . . .
C8 C 0.17650(11) 0.90200(11) 0.59574(8) 0.0181(3) Uani 1 1 d . . . . .
H8 H 0.118294 0.828626 0.605220 0.022 Uiso 1 1 calc R U . . .
C9 C 0.14030(11) 0.97982(11) 0.56201(9) 0.0192(3) Uani 1 1 d . . . . .
H9 H 0.057839 0.958903 0.547715 0.023 Uiso 1 1 calc R U . . .
C10 C 0.22436(12) 1.08837(11) 0.54904(8) 0.0175(3) Uani 1 1 d . . . . .
C11 C 0.34469(12) 1.11794(11) 0.56940(9) 0.0196(3) Uani 1 1 d . . . . .
H11 H 0.402356 1.191950 0.560755 0.024 Uiso 1 1 calc R U . . .
C12 C 0.38144(11) 1.03973(11) 0.60245(9) 0.0192(3) Uani 1 1 d . . . . .
H12 H 0.464109 1.060795 0.615963 0.023 Uiso 1 1 calc R U . . .
C13 C 0.45313(11) 0.58199(11) 0.72198(8) 0.0169(2) Uani 1 1 d . . . . .
C14 C 0.37008(12) 0.46722(11) 0.71845(9) 0.0200(3) Uani 1 1 d . . . . .
H14 H 0.288587 0.446496 0.700782 0.024 Uiso 1 1 calc R U . . .
C15 C 0.40640(12) 0.38362(11) 0.74069(9) 0.0205(3) Uani 1 1 d . . . . .
H15 H 0.350110 0.305622 0.736703 0.025 Uiso 1 1 calc R U . . .
C16 C 0.52467(12) 0.41374(11) 0.76870(8) 0.0178(3) Uani 1 1 d . . . . .
C17 C 0.60823(12) 0.52716(11) 0.77238(8) 0.0184(3) Uani 1 1 d . . . . .
H17 H 0.689309 0.547650 0.791194 0.022 Uiso 1 1 calc R U . . .
C18 C 0.57239(11) 0.61049(11) 0.74835(8) 0.0179(3) Uani 1 1 d . . . . .
H18 H 0.629770 0.687726 0.749893 0.021 Uiso 1 1 calc R U . . .
C19 C 0.13546(11) 1.22975(11) 0.56871(9) 0.0188(3) Uani 1 1 d . . . . .
C20 C 0.09942(12) 1.19869(11) 0.65126(9) 0.0224(3) Uani 1 1 d . . . . .
H20 H 0.114321 1.138966 0.673208 0.027 Uiso 1 1 calc R U . . .
C21 C 0.04192(13) 1.25482(12) 0.70128(10) 0.0263(3) Uani 1 1 d . . . . .
H21 H 0.018162 1.233651 0.757507 0.032 Uiso 1 1 calc R U . . .
C22 C 0.01894(13) 1.34158(12) 0.66971(11) 0.0285(3) Uani 1 1 d . . . . .
H22 H -0.022455 1.378452 0.703222 0.034 Uiso 1 1 calc R U . . .
C23 C 0.05713(12) 1.37389(12) 0.58857(10) 0.0254(3) Uani 1 1 d . . . . .
H23 H 0.041748 1.433705 0.567235 0.030 Uiso 1 1 calc R U . . .
C24 C 0.11737(11) 1.32116(11) 0.53750(9) 0.0206(3) Uani 1 1 d . . . . .
C25 C 0.17225(12) 1.36205(11) 0.45281(9) 0.0213(3) Uani 1 1 d . . . . .
C26 C 0.30862(12) 1.43292(11) 0.47417(10) 0.0237(3) Uani 1 1 d . . . . .
H26A H 0.342389 1.386162 0.501591 0.036 Uiso 1 1 calc R U . . .
H26B H 0.322309 1.502379 0.514552 0.036 Uiso 1 1 calc R U . . .
H26C H 0.347278 1.454973 0.419857 0.036 Uiso 1 1 calc R U . . .
C27 C 0.12041(13) 1.43831(12) 0.41360(11) 0.0280(3) Uani 1 1 d . . . . .
H27A H 0.158878 1.462699 0.359657 0.042 Uiso 1 1 calc R U . . .
H27B H 0.135053 1.506304 0.455952 0.042 Uiso 1 1 calc R U . . .
H27C H 0.034149 1.394707 0.400111 0.042 Uiso 1 1 calc R U . . .
C28 C 0.15393(11) 1.25549(11) 0.38896(9) 0.0196(3) Uani 1 1 d . . . . .
C29 C 0.12487(12) 1.24416(12) 0.29945(10) 0.0229(3) Uani 1 1 d . . . . .
H29 H 0.108418 1.302474 0.276506 0.027 Uiso 1 1 calc R U . . .
C30 C 0.11926(13) 1.14976(13) 0.24268(10) 0.0260(3) Uani 1 1 d . . . . .
H30 H 0.098425 1.143170 0.181828 0.031 Uiso 1 1 calc R U . . .
C31 C 0.14458(13) 1.06512(13) 0.27627(10) 0.0256(3) Uani 1 1 d . . . . .
H31 H 0.143928 1.001705 0.237735 0.031 Uiso 1 1 calc R U . . .
C32 C 0.17079(12) 1.07246(12) 0.36557(9) 0.0223(3) Uani 1 1 d . . . . .
H32 H 0.187270 1.013823 0.387934 0.027 Uiso 1 1 calc R U . . .
C33 C 0.17300(11) 1.16576(11) 0.42256(9) 0.0185(3) Uani 1 1 d . . . . .
C34 C 0.54410(11) 0.29989(11) 0.88135(8) 0.0178(3) Uani 1 1 d . . . . .
C35 C 0.49027(12) 0.35398(11) 0.93908(9) 0.0216(3) Uani 1 1 d . . . . .
H35 H 0.463420 0.407521 0.919014 0.026 Uiso 1 1 calc R U . . .
C36 C 0.47589(13) 0.33023(12) 1.02481(9) 0.0245(3) Uani 1 1 d . . . . .
H36 H 0.439247 0.367449 1.063092 0.029 Uiso 1 1 calc R U . . .
C37 C 0.51472(14) 0.25227(12) 1.05522(9) 0.0254(3) Uani 1 1 d . . . . .
H37 H 0.505432 0.235967 1.114136 0.031 Uiso 1 1 calc R U . . .
C38 C 0.56725(13) 0.19879(12) 0.99794(9) 0.0238(3) Uani 1 1 d . . . . .
H38 H 0.593717 0.145392 1.018752 0.029 Uiso 1 1 calc R U . . .
C39 C 0.58295(12) 0.22007(11) 0.91085(9) 0.0192(3) Uani 1 1 d . . . . .
C40 C 0.64125(12) 0.15644(11) 0.85198(9) 0.0212(3) Uani 1 1 d . . . . .
C41 C 0.56467(15) 0.02563(12) 0.84577(10) 0.0301(3) Uani 1 1 d . . . . .
H41A H 0.483836 0.007858 0.821328 0.045 Uiso 1 1 calc R U . . .
H41B H 0.560563 0.001607 0.904457 0.045 Uiso 1 1 calc R U . . .
H41C H 0.600981 -0.015657 0.807595 0.045 Uiso 1 1 calc R U . . .
C42 C 0.76770(14) 0.18432(14) 0.89257(10) 0.0299(3) Uani 1 1 d . . . . .
H42A H 0.803635 0.140533 0.856686 0.045 Uiso 1 1 calc R U . . .
H42B H 0.762133 0.163203 0.952240 0.045 Uiso 1 1 calc R U . . .
H42C H 0.817513 0.266924 0.894534 0.045 Uiso 1 1 calc R U . . .
C43 C 0.65224(11) 0.19300(11) 0.76025(8) 0.0185(3) Uani 1 1 d . . . . .
C44 C 0.70318(12) 0.14339(12) 0.69743(9) 0.0222(3) Uani 1 1 d . . . . .
H44 H 0.727855 0.086277 0.713009 0.027 Uiso 1 1 calc R U . . .
C45 C 0.71934(12) 0.17372(12) 0.61348(9) 0.0226(3) Uani 1 1 d . . . . .
H45 H 0.754119 0.138008 0.572245 0.027 Uiso 1 1 calc R U . . .
C46 C 0.68364(12) 0.25754(11) 0.59065(9) 0.0204(3) Uani 1 1 d . . . . .
H46 H 0.695011 0.280399 0.533572 0.024 Uiso 1 1 calc R U . . .
C47 C 0.63155(11) 0.30775(11) 0.65097(9) 0.0186(3) Uani 1 1 d . . . . .
H47 H 0.606832 0.364502 0.634608 0.022 Uiso 1 1 calc R U . . .
C48 C 0.61468(11) 0.27613(11) 0.73589(8) 0.0169(2) Uani 1 1 d . . . . .
O1 O -0.11680(10) 0.61352(10) 0.87888(8) 0.0370(3) Uani 1 1 d D . . . .
C49 C -0.13712(14) 0.50092(14) 0.89942(11) 0.0329(3) Uani 1 1 d . . . . .
H49A H -0.064423 0.486638 0.891439 0.039 Uiso 1 1 calc R U . . .
H49B H -0.203600 0.441398 0.860405 0.039 Uiso 1 1 calc R U . . .
C50 C -0.16839(17) 0.49670(17) 0.99453(12) 0.0450(4) Uani 1 1 d D . . . .
H50A H -0.256052 0.461793 0.998793 0.054 Uiso 0.668(11) 1 calc R U P A 1
H50B H -0.132664 0.452591 1.024751 0.054 Uiso 0.668(11) 1 calc R U P A 1
H50C H -0.244427 0.429625 0.999645 0.054 Uiso 0.332(11) 1 calc R U P A 2
H50D H -0.104434 0.491051 1.031363 0.054 Uiso 0.332(11) 1 calc R U P A 2
C51 C -0.1140(4) 0.6227(3) 1.0325(2) 0.0472(11) Uani 0.668(11) 1 d D . P A 1
H51A H -0.028726 0.648775 1.052315 0.057 Uiso 0.668(11) 1 calc DR U P A 1
H51B H -0.157786 0.637307 1.082327 0.057 Uiso 0.668(11) 1 calc DR U P A 1
C52 C -0.1283(6) 0.6824(6) 0.9541(4) 0.0548(15) Uani 0.668(11) 1 d D . P A 1
H52A H -0.207551 0.685315 0.951371 0.066 Uiso 0.668(11) 1 calc DR U P A 1
H52B H -0.065421 0.761917 0.958572 0.066 Uiso 0.668(11) 1 calc DR U P A 1
O2 O -0.10270(15) 0.92346(15) 1.06362(11) 0.0629(4) Uani 1 1 d . U . . .
C53 C -0.16538(18) 0.88003(17) 1.13484(13) 0.0453(4) Uani 1 1 d . . . . .
H53A H -0.109904 0.880773 1.182800 0.054 Uiso 1 1 calc R U . . .
H53B H -0.224470 0.799683 1.117714 0.054 Uiso 1 1 calc R U . . .
C54 C -0.22784(18) 0.95543(16) 1.16468(12) 0.0417(4) Uani 1 1 d . . . . .
H54A H -0.181693 1.013300 1.214826 0.050 Uiso 1 1 calc R U . . .
H54B H -0.308942 0.909004 1.182091 0.050 Uiso 1 1 calc R U . . .
C55 C -0.2338(2) 1.0128(2) 1.08463(13) 0.0565(6) Uani 1 1 d . . . . .
H55A H -0.317892 0.990820 1.063496 0.068 Uiso 1 1 calc R U . . .
H55B H -0.193619 1.097676 1.098334 0.068 Uiso 1 1 calc R U . . .
C56 C -0.17036(18) 0.96997(19) 1.01733(13) 0.0479(5) Uani 1 1 d . . . . .
H56A H -0.228656 0.909934 0.973282 0.057 Uiso 1 1 calc R U . . .
H56B H -0.117014 1.033907 0.986768 0.057 Uiso 1 1 calc R U . . .
C52A C -0.0896(12) 0.6842(9) 0.9613(7) 0.057(3) Uani 0.332(11) 1 d D U P A 2
H52C H -0.102827 0.754716 0.957308 0.14(5) Uiso 0.332(11) 1 calc DR . P A 2
H52D H -0.005816 0.706431 0.983426 0.11(4) Uiso 0.332(11) 1 calc DR . P A 2
C51A C -0.1799(14) 0.6040(8) 1.0215(7) 0.072(3) Uani 0.332(11) 1 d D U P A 2
H51C H -0.155554 0.631401 1.084506 0.11(3) Uiso 0.332(11) 1 calc DR . P A 2
H51D H -0.262255 0.596467 1.008827 0.11(4) Uiso 0.332(11) 1 calc DR . P A 2

loop_
_atom_site_aniso_label
_atom_site_aniso_U_11
_atom_site_aniso_U_22
_atom_site_aniso_U_33
_atom_site_aniso_U_23
_atom_site_aniso_U_13
_atom_site_aniso_U_12
S1 0.02257(18) 0.02624(18) 0.03218(19) 0.01413(14) 0.01163(13) 0.01407(14)
N1 0.0203(6) 0.0214(6) 0.0259(6) 0.0075(5) 0.0057(4) 0.0107(5)
N2 0.0211(6) 0.0210(6) 0.0262(6) 0.0078(4) 0.0059(4) 0.0106(5)
N3 0.0187(5) 0.0153(5) 0.0249(6) 0.0054(4) 0.0026(4) 0.0095(4)
N4 0.0245(6) 0.0180(5) 0.0196(5) 0.0053(4) 0.0049(4) 0.0137(5)
C1 0.0165(6) 0.0163(6) 0.0193(6) 0.0019(5) 0.0006(5) 0.0078(5)
C2 0.0173(6) 0.0139(6) 0.0184(6) 0.0016(5) -0.0001(5) 0.0067(5)
C3 0.0173(6) 0.0156(6) 0.0215(6) 0.0044(5) 0.0026(5) 0.0063(5)
C4 0.0165(6) 0.0178(6) 0.0218(6) 0.0026(5) 0.0024(5) 0.0086(5)
C5 0.0177(6) 0.0157(6) 0.0183(6) 0.0008(5) -0.0004(5) 0.0081(5)
C6 0.0181(6) 0.0153(6) 0.0183(6) 0.0021(5) 0.0004(5) 0.0070(5)
C7 0.0182(6) 0.0154(6) 0.0180(6) 0.0022(5) 0.0027(5) 0.0087(5)
C8 0.0169(6) 0.0146(6) 0.0230(6) 0.0044(5) 0.0029(5) 0.0062(5)
C9 0.0150(6) 0.0187(6) 0.0250(6) 0.0039(5) 0.0019(5) 0.0077(5)
C10 0.0192(6) 0.0160(6) 0.0207(6) 0.0038(5) 0.0025(5) 0.0103(5)
C11 0.0180(6) 0.0143(6) 0.0268(7) 0.0046(5) 0.0031(5) 0.0063(5)
C12 0.0161(6) 0.0173(6) 0.0256(6) 0.0039(5) 0.0009(5) 0.0080(5)
C13 0.0197(6) 0.0169(6) 0.0164(6) 0.0023(5) 0.0030(5) 0.0100(5)
C14 0.0180(6) 0.0185(6) 0.0246(7) 0.0025(5) 0.0002(5) 0.0088(5)
C15 0.0213(6) 0.0153(6) 0.0245(7) 0.0032(5) 0.0024(5) 0.0072(5)
C16 0.0232(6) 0.0179(6) 0.0174(6) 0.0038(5) 0.0044(5) 0.0129(5)
C17 0.0185(6) 0.0204(6) 0.0191(6) 0.0026(5) 0.0023(5) 0.0107(5)
C18 0.0187(6) 0.0156(6) 0.0202(6) 0.0026(5) 0.0033(5) 0.0079(5)
C19 0.0132(6) 0.0139(6) 0.0281(7) 0.0013(5) 0.0008(5) 0.0049(5)
C20 0.0200(6) 0.0165(6) 0.0296(7) 0.0030(5) 0.0030(5) 0.0065(5)
C21 0.0222(7) 0.0224(7) 0.0314(7) 0.0005(6) 0.0062(6) 0.0067(6)
C22 0.0208(7) 0.0229(7) 0.0413(8) -0.0046(6) 0.0048(6) 0.0106(6)
C23 0.0196(6) 0.0169(6) 0.0407(8) 0.0003(6) -0.0006(6) 0.0096(5)
C24 0.0148(6) 0.0144(6) 0.0313(7) 0.0017(5) -0.0019(5) 0.0051(5)
C25 0.0178(6) 0.0147(6) 0.0318(7) 0.0055(5) -0.0008(5) 0.0067(5)
C26 0.0201(7) 0.0165(6) 0.0313(7) 0.0062(5) 0.0002(5) 0.0037(5)
C27 0.0288(7) 0.0177(6) 0.0396(8) 0.0055(6) -0.0039(6) 0.0116(6)
C28 0.0129(6) 0.0154(6) 0.0306(7) 0.0063(5) 0.0019(5) 0.0052(5)
C29 0.0172(6) 0.0209(6) 0.0318(7) 0.0093(5) 0.0008(5) 0.0078(5)
C30 0.0240(7) 0.0288(7) 0.0258(7) 0.0063(6) 0.0002(5) 0.0110(6)
C31 0.0263(7) 0.0249(7) 0.0281(7) 0.0020(6) 0.0037(6) 0.0132(6)
C32 0.0213(6) 0.0198(6) 0.0299(7) 0.0064(5) 0.0048(5) 0.0117(5)
C33 0.0124(6) 0.0169(6) 0.0262(7) 0.0058(5) 0.0028(5) 0.0055(5)
C34 0.0178(6) 0.0156(6) 0.0194(6) 0.0027(5) 0.0017(5) 0.0062(5)
C35 0.0249(7) 0.0185(6) 0.0237(7) 0.0031(5) 0.0035(5) 0.0112(5)
C36 0.0295(7) 0.0219(7) 0.0231(7) 0.0010(5) 0.0066(5) 0.0119(6)
C37 0.0338(8) 0.0234(7) 0.0187(6) 0.0044(5) 0.0042(5) 0.0109(6)
C38 0.0301(7) 0.0206(6) 0.0230(7) 0.0060(5) 0.0015(5) 0.0123(6)
C39 0.0209(6) 0.0164(6) 0.0210(6) 0.0032(5) 0.0018(5) 0.0082(5)
C40 0.0271(7) 0.0200(6) 0.0221(6) 0.0055(5) 0.0032(5) 0.0147(6)
C41 0.0458(9) 0.0199(7) 0.0299(7) 0.0075(6) 0.0126(6) 0.0177(7)
C42 0.0335(8) 0.0412(9) 0.0263(7) 0.0079(6) 0.0019(6) 0.0259(7)
C43 0.0182(6) 0.0175(6) 0.0209(6) 0.0029(5) 0.0011(5) 0.0084(5)
C44 0.0228(7) 0.0217(6) 0.0265(7) 0.0027(5) 0.0017(5) 0.0137(5)
C45 0.0214(6) 0.0241(7) 0.0239(7) -0.0005(5) 0.0038(5) 0.0117(5)
C46 0.0193(6) 0.0188(6) 0.0195(6) 0.0021(5) 0.0027(5) 0.0043(5)
C47 0.0191(6) 0.0141(6) 0.0220(6) 0.0033(5) 0.0010(5) 0.0060(5)
C48 0.0150(6) 0.0145(6) 0.0201(6) 0.0010(5) 0.0010(5) 0.0052(5)
O1 0.0327(6) 0.0365(6) 0.0464(7) 0.0129(5) 0.0040(5) 0.0171(5)
C49 0.0257(7) 0.0343(8) 0.0396(9) 0.0122(7) 0.0026(6) 0.0115(6)
C50 0.0364(9) 0.0493(11) 0.0376(9) 0.0071(8) 0.0014(7) 0.0057(8)
C51 0.045(2) 0.055(2) 0.0426(17) -0.0062(13) -0.0127(15) 0.0262(17)
C52 0.060(3) 0.054(3) 0.058(2) -0.0061(18) -0.016(2) 0.035(2)
O2 0.0706(10) 0.0779(11) 0.0671(10) 0.0319(8) 0.0320(8) 0.0512(9)
C53 0.0513(11) 0.0485(11) 0.0450(10) 0.0142(8) 0.0075(8) 0.0275(9)
C54 0.0505(11) 0.0414(9) 0.0384(9) 0.0090(7) 0.0111(8) 0.0229(8)
C55 0.0847(16) 0.0650(14) 0.0423(11) 0.0095(9) 0.0067(10) 0.0529(13)
C56 0.0482(11) 0.0603(12) 0.0390(10) 0.0141(9) 0.0088(8) 0.0241(10)
C52A 0.070(7) 0.036(4) 0.051(5) 0.005(3) 0.003(4) 0.009(4)
C51A 0.101(8) 0.072(5) 0.052(4) 0.008(4) 0.013(5) 0.046(5)

loop_
_atom_type_symbol
_atom_type_description
_atom_type_scat_dispersion_real
_atom_type_scat_dispersion_imag
_atom_type_scat_source
C C 0.0181 0.0091 'International Tables Vol C Tables 4.2.6.8 and 6.1.1.4'
H H 0.0000 0.0000 'International Tables Vol C Tables 4.2.6.8 and 6.1.1.4'
N N 0.0311 0.0180 'International Tables Vol C Tables 4.2.6.8 and 6.1.1.4'
O O 0.0492 0.0322 'International Tables Vol C Tables 4.2.6.8 and 6.1.1.4'
S S 0.3331 0.5567 'International Tables Vol C Tables 4.2.6.8 and 6.1.1.4'

loop_
_exptl_crystal_face_index_h
_exptl_crystal_face_index_k
_exptl_crystal_face_index_l
_exptl_crystal_face_perp_dist
6 -8 0 0.2783
-6 8 0 0.3326
-6 0 -5 0.0214
6 0 5 0.0791
5 0 -7 0.0938
-5 0 7 0.0664
-1 6 6 0.2370

loop_
_geom_angle_atom_site_label_1
_geom_angle_atom_site_label_2
_geom_angle_atom_site_label_3
_geom_angle
_geom_angle_site_symmetry_1
_geom_angle_site_symmetry_3
_geom_angle_publ_flag
N2 S1 N1 101.36(6) . . ?
C1 N1 S1 106.19(9) . . ?
C6 N2 S1 106.23(9) . . ?
C19 N3 C10 119.64(11) . . ?
C33 N3 C10 118.95(10) . . ?
C33 N3 C19 118.17(10) . . ?
C34 N4 C16 119.05(10) . . ?
C48 N4 C16 119.41(10) . . ?
C48 N4 C34 121.48(11) . . ?
N1 C1 C2 125.96(11) . . ?
N1 C1 C6 112.97(11) . . ?
C2 C1 C6 121.02(11) . . ?
C1 C2 C7 122.46(11) . . ?
C3 C2 C1 115.55(11) . . ?
C3 C2 C7 121.98(11) . . ?
C2 C3 H3 118.3 . . ?
C2 C3 C4 123.33(12) . . ?
C4 C3 H3 118.3 . . ?
C3 C4 H4 118.6 . . ?
C5 C4 C3 122.81(12) . . ?
C5 C4 H4 118.6 . . ?
C4 C5 C6 115.73(11) . . ?
C4 C5 C13 123.07(11) . . ?
C6 C5 C13 121.20(11) . . ?
N2 C6 C1 113.25(11) . . ?
N2 C6 C5 125.22(12) . . ?
C5 C6 C1 121.47(11) . . ?
C8 C7 C2 121.36(11) . . ?
C12 C7 C2 120.28(11) . . ?
C12 C7 C8 118.31(11) . . ?
C7 C8 H8 119.6 . . ?
C9 C8 C7 120.83(12) . . ?
C9 C8 H8 119.6 . . ?
C8 C9 H9 119.9 . . ?
C8 C9 C10 120.28(12) . . ?
C10 C9 H9 119.9 . . ?
C9 C10 N3 121.60(11) . . ?
C11 C10 N3 118.89(11) . . ?
C11 C10 C9 119.52(12) . . ?
C10 C11 H11 119.8 . . ?
C10 C11 C12 120.37(12) . . ?
C12 C11 H11 119.8 . . ?
C7 C12 H12 119.7 . . ?
C11 C12 C7 120.69(12) . . ?
C11 C12 H12 119.7 . . ?
C14 C13 C5 120.90(11) . . ?
C18 C13 C5 120.26(11) . . ?
C18 C13 C14 118.84(11) . . ?
C13 C14 H14 119.9 . . ?
C15 C14 C13 120.30(12) . . ?
C15 C14 H14 119.9 . . ?
C14 C15 H15 119.9 . . ?
C16 C15 C14 120.18(12) . . ?
C16 C15 H15 119.9 . . ?
C15 C16 N4 119.65(11) . . ?
C15 C16 C17 120.22(12) . . ?
C17 C16 N4 120.12(12) . . ?
C16 C17 H17 120.2 . . ?
C16 C17 C18 119.60(12) . . ?
C18 C17 H17 120.2 . . ?
C13 C18 H18 119.6 . . ?
C17 C18 C13 120.83(12) . . ?
C17 C18 H18 119.6 . . ?
C20 C19 N3 121.68(12) . . ?
C20 C19 C24 119.91(12) . . ?
C24 C19 N3 118.41(12) . . ?
C19 C20 H20 119.9 . . ?
C21 C20 C19 120.23(13) . . ?
C21 C20 H20 119.9 . . ?
C20 C21 H21 119.8 . . ?
C22 C21 C20 120.42(14) . . ?
C22 C21 H21 119.8 . . ?
C21 C22 H22 120.4 . . ?
C21 C22 C23 119.19(13) . . ?
C23 C22 H22 120.4 . . ?
C22 C23 H23 119.1 . . ?
C22 C23 C24 121.90(13) . . ?
C24 C23 H23 119.1 . . ?
C19 C24 C25 118.00(12) . . ?
C23 C24 C19 118.25(13) . . ?
C23 C24 C25 123.61(12) . . ?
C24 C25 C26 107.74(11) . . ?
C24 C25 C27 112.64(11) . . ?
C24 C25 C28 107.63(10) . . ?
C27 C25 C26 108.62(11) . . ?
C28 C25 C26 108.23(11) . . ?
C28 C25 C27 111.82(11) . . ?
C25 C26 H26A 109.5 . . ?
C25 C26 H26B 109.5 . . ?
C25 C26 H26C 109.5 . . ?
H26A C26 H26B 109.5 . . ?
H26A C26 H26C 109.5 . . ?
H26B C26 H26C 109.5 . . ?
C25 C27 H27A 109.5 . . ?
C25 C27 H27B 109.5 . . ?
C25 C27 H27C 109.5 . . ?
H27A C27 H27B 109.5 . . ?
H27A C27 H27C 109.5 . . ?
H27B C27 H27C 109.5 . . ?
C29 C28 C25 123.86(12) . . ?
C29 C28 C33 118.42(12) . . ?
C33 C28 C25 117.66(12) . . ?
C28 C29 H29 119.1 . . ?
C30 C29 C28 121.74(13) . . ?
C30 C29 H29 119.1 . . ?
C29 C30 H30 120.5 . . ?
C29 C30 C31 119.02(13) . . ?
C31 C30 H30 120.5 . . ?
C30 C31 H31 119.7 . . ?
C32 C31 C30 120.59(13) . . ?
C32 C31 H31 119.7 . . ?
C31 C32 H32 119.9 . . ?
C31 C32 C33 120.12(12) . . ?
C33 C32 H32 119.9 . . ?
C28 C33 N3 118.50(12) . . ?
C32 C33 N3 121.49(12) . . ?
C32 C33 C28 119.96(12) . . ?
N4 C34 C35 119.75(11) . . ?
N4 C34 C39 120.65(11) . . ?
C35 C34 C39 119.59(12) . . ?
C34 C35 H35 119.6 . . ?
C36 C35 C34 120.78(12) . . ?
C36 C35 H35 119.6 . . ?
C35 C36 H36 119.8 . . ?
C35 C36 C37 120.35(12) . . ?
C37 C36 H36 119.8 . . ?
C36 C37 H37 120.7 . . ?
C38 C37 C36 118.65(13) . . ?
C38 C37 H37 120.7 . . ?
C37 C38 H38 118.6 . . ?
C37 C38 C39 122.74(13) . . ?
C39 C38 H38 118.6 . . ?
C34 C39 C40 122.92(11) . . ?
C38 C39 C34 117.88(12) . . ?
C38 C39 C40 119.19(12) . . ?
C39 C40 C41 109.02(11) . . ?
C39 C40 C42 109.27(11) . . ?
C41 C40 C42 109.25(12) . . ?
C43 C40 C39 111.14(11) . . ?
C43 C40 C41 109.51(11) . . ?
C43 C40 C42 108.62(11) . . ?
C40 C41 H41A 109.5 . . ?
C40 C41 H41B 109.5 . . ?
C40 C41 H41C 109.5 . . ?
H41A C41 H41B 109.5 . . ?
H41A C41 H41C 109.5 . . ?
H41B C41 H41C 109.5 . . ?
C40 C42 H42A 109.5 . . ?
C40 C42 H42B 109.5 . . ?
C40 C42 H42C 109.5 . . ?
H42A C42 H42B 109.5 . . ?
H42A C42 H42C 109.5 . . ?
H42B C42 H42C 109.5 . . ?
C44 C43 C40 119.12(11) . . ?
C44 C43 C48 117.91(12) . . ?
C48 C43 C40 122.96(11) . . ?
C43 C44 H44 118.6 . . ?
C45 C44 C43 122.87(12) . . ?
C45 C44 H44 118.6 . . ?
C44 C45 H45 120.7 . . ?
C44 C45 C46 118.65(12) . . ?
C46 C45 H45 120.7 . . ?
C45 C46 H46 120.0 . . ?
C47 C46 C45 120.10(12) . . ?
C47 C46 H46 120.0 . . ?
C46 C47 H47 119.5 . . ?
C46 C47 C48 121.02(12) . . ?
C48 C47 H47 119.5 . . ?
N4 C48 C43 120.80(11) . . ?
N4 C48 C47 119.76(11) . . ?
C47 C48 C43 119.44(11) . . ?
C52 O1 C49 110.4(3) . . ?
C52A O1 C49 105.1(5) . . ?
O1 C49 H49A 110.3 . . ?
O1 C49 H49B 110.3 . . ?
O1 C49 C50 107.20(14) . . ?
H49A C49 H49B 108.5 . . ?
C50 C49 H49A 110.3 . . ?
C50 C49 H49B 110.3 . . ?
C49 C50 H50A 111.2 . . ?
C49 C50 H50B 111.2 . . ?
C49 C50 H50C 110.7 . . ?
C49 C50 H50D 110.7 . . ?
H50A C50 H50B 109.1 . . ?
H50C C50 H50D 108.8 . . ?
C51 C50 C49 102.8(2) . . ?
C51 C50 H50A 111.2 . . ?
C51 C50 H50B 111.2 . . ?
C51A C50 C49 105.4(4) . . ?
C51A C50 H50C 110.7 . . ?
C51A C50 H50D 110.7 . . ?
C50 C51 H51A 111.3 . . ?
C50 C51 H51B 111.3 . . ?
C50 C51 C52 102.5(3) . . ?
H51A C51 H51B 109.2 . . ?
C52 C51 H51A 111.3 . . ?
C52 C51 H51B 111.3 . . ?
O1 C52 C51 104.9(4) . . ?
O1 C52 H52A 110.8 . . ?
O1 C52 H52B 110.8 . . ?
C51 C52 H52A 110.8 . . ?
C51 C52 H52B 110.8 . . ?
H52A C52 H52B 108.8 . . ?
C53 O2 C56 107.06(15) . . ?
O2 C53 H53A 110.2 . . ?
O2 C53 H53B 110.2 . . ?
O2 C53 C54 107.37(15) . . ?
H53A C53 H53B 108.5 . . ?
C54 C53 H53A 110.2 . . ?
C54 C53 H53B 110.2 . . ?
C53 C54 H54A 111.0 . . ?
C53 C54 H54B 111.0 . . ?
C53 C54 C55 103.64(15) . . ?
H54A C54 H54B 109.0 . . ?
C55 C54 H54A 111.0 . . ?
C55 C54 H54B 111.0 . . ?
C54 C55 H55A 110.7 . . ?
C54 C55 H55B 110.7 . . ?
H55A C55 H55B 108.8 . . ?
C56 C55 C54 105.01(16) . . ?
C56 C55 H55A 110.7 . . ?
C56 C55 H55B 110.7 . . ?
O2 C56 C55 106.33(16) . . ?
O2 C56 H56A 110.5 . . ?
O2 C56 H56B 110.5 . . ?
C55 C56 H56A 110.5 . . ?
C55 C56 H56B 110.5 . . ?
H56A C56 H56B 108.7 . . ?
O1 C52A H52C 111.2 . . ?
O1 C52A H52D 111.2 . . ?
O1 C52A C51A 102.7(7) . . ?
H52C C52A H52D 109.1 . . ?
C51A C52A H52C 111.2 . . ?
C51A C52A H52D 111.2 . . ?
C50 C51A C52A 99.9(8) . . ?
C50 C51A H51C 111.8 . . ?
C50 C51A H51D 111.8 . . ?
C52A C51A H51C 111.8 . . ?
C52A C51A H51D 111.8 . . ?
H51C C51A H51D 109.5 . . ?

loop_
_geom_bond_atom_site_label_1
_geom_bond_atom_site_label_2
_geom_bond_distance
_geom_bond_site_symmetry_2
_geom_bond_publ_flag
S1 N1 1.6155(11) . ?
S1 N2 1.6120(11) . ?
N1 C1 1.3502(17) . ?
N2 C6 1.3479(17) . ?
N3 C10 1.4399(15) . ?
N3 C19 1.4141(16) . ?
N3 C33 1.4133(17) . ?
N4 C16 1.4391(15) . ?
N4 C34 1.4037(16) . ?
N4 C48 1.4022(16) . ?
C1 C2 1.4360(18) . ?
C1 C6 1.4380(17) . ?
C2 C3 1.3776(18) . ?
C2 C7 1.4841(16) . ?
C3 H3 0.9500 . ?
C3 C4 1.4237(17) . ?
C4 H4 0.9500 . ?
C4 C5 1.3761(18) . ?
C5 C6 1.4331(18) . ?
C5 C13 1.4818(17) . ?
C7 C8 1.4012(18) . ?
C7 C12 1.4006(18) . ?
C8 H8 0.9500 . ?
C8 C9 1.3888(18) . ?
C9 H9 0.9500 . ?
C9 C10 1.3924(18) . ?
C10 C11 1.3873(18) . ?
C11 H11 0.9500 . ?
C11 C12 1.3926(18) . ?
C12 H12 0.9500 . ?
C13 C14 1.4015(18) . ?
C13 C18 1.3966(18) . ?
C14 H14 0.9500 . ?
C14 C15 1.3893(18) . ?
C15 H15 0.9500 . ?
C15 C16 1.3875(19) . ?
C16 C17 1.3903(19) . ?
C17 H17 0.9500 . ?
C17 C18 1.3916(17) . ?
C18 H18 0.9500 . ?
C19 C20 1.398(2) . ?
C19 C24 1.4089(18) . ?
C20 H20 0.9500 . ?
C20 C21 1.388(2) . ?
C21 H21 0.9500 . ?
C21 C22 1.386(2) . ?
C22 H22 0.9500 . ?
C22 C23 1.387(2) . ?
C23 H23 0.9500 . ?
C23 C24 1.3927(19) . ?
C24 C25 1.5232(19) . ?
C25 C26 1.5521(18) . ?
C25 C27 1.5319(18) . ?
C25 C28 1.5264(18) . ?
C26 H26A 0.9800 . ?
C26 H26B 0.9800 . ?
C26 H26C 0.9800 . ?
C27 H27A 0.9800 . ?
C27 H27B 0.9800 . ?
C27 H27C 0.9800 . ?
C28 C29 1.391(2) . ?
C28 C33 1.4110(17) . ?
C29 H29 0.9500 . ?
C29 C30 1.390(2) . ?
C30 H30 0.9500 . ?
C30 C31 1.390(2) . ?
C31 H31 0.9500 . ?
C31 C32 1.387(2) . ?
C32 H32 0.9500 . ?
C32 C33 1.3948(19) . ?
C34 C35 1.4044(18) . ?
C34 C39 1.4046(18) . ?
C35 H35 0.9500 . ?
C35 C36 1.3831(19) . ?
C36 H36 0.9500 . ?
C36 C37 1.389(2) . ?
C37 H37 0.9500 . ?
C37 C38 1.384(2) . ?
C38 H38 0.9500 . ?
C38 C39 1.3967(19) . ?
C39 C40 1.5306(18) . ?
C40 C41 1.5430(19) . ?
C40 C42 1.545(2) . ?
C40 C43 1.5249(18) . ?
C41 H41A 0.9800 . ?
C41 H41B 0.9800 . ?
C41 H41C 0.9800 . ?
C42 H42A 0.9800 . ?
C42 H42B 0.9800 . ?
C42 H42C 0.9800 . ?
C43 C44 1.3952(18) . ?
C43 C48 1.4042(17) . ?
C44 H44 0.9500 . ?
C44 C45 1.383(2) . ?
C45 H45 0.9500 . ?
C45 C46 1.3901(19) . ?
C46 H46 0.9500 . ?
C46 C47 1.3842(19) . ?
C47 H47 0.9500 . ?
C47 C48 1.4030(18) . ?
O1 C49 1.4337(19) . ?
O1 C52 1.422(6) . ?
O1 C52A 1.423(10) . ?
C49 H49A 0.9900 . ?
C49 H49B 0.9900 . ?
C49 C50 1.520(2) . ?
C50 H50A 0.9900 . ?
C50 H50B 0.9900 . ?
C50 H50C 0.9900 . ?
C50 H50D 0.9900 . ?
C50 C51 1.515(4) . ?
C50 C51A 1.456(8) . ?
C51 H51A 0.9900 . ?
C51 H51B 0.9900 . ?
C51 C52 1.540(6) . ?
C52 H52A 0.9900 . ?
C52 H52B 0.9900 . ?
O2 C53 1.385(2) . ?
O2 C56 1.423(2) . ?
C53 H53A 0.9900 . ?
C53 H53B 0.9900 . ?
C53 C54 1.503(2) . ?
C54 H54A 0.9900 . ?
C54 H54B 0.9900 . ?
C54 C55 1.516(3) . ?
C55 H55A 0.9900 . ?
C55 H55B 0.9900 . ?
C55 C56 1.497(3) . ?
C56 H56A 0.9900 . ?
C56 H56B 0.9900 . ?
C52A H52C 0.9900 . ?
C52A H52D 0.9900 . ?
C52A C51A 1.568(10) . ?
C51A H51C 0.9900 . ?
C51A H51D 0.9900 . ?

loop_
_geom_torsion_atom_site_label_1
_geom_torsion_atom_site_label_2
_geom_torsion_atom_site_label_3
_geom_torsion_atom_site_label_4
_geom_torsion
_geom_torsion_site_symmetry_1
_geom_torsion_site_symmetry_2
_geom_torsion_site_symmetry_3
_geom_torsion_site_symmetry_4
_geom_torsion_publ_flag
S1 N1 C1 C2 -177.32(11) . . . . ?
S1 N1 C1 C6 0.26(13) . . . . ?
S1 N2 C6 C1 0.33(13) . . . . ?
S1 N2 C6 C5 177.41(11) . . . . ?
N1 S1 N2 C6 -0.16(10) . . . . ?
N1 C1 C2 C3 174.96(12) . . . . ?
N1 C1 C2 C7 -6.4(2) . . . . ?
N1 C1 C6 N2 -0.40(16) . . . . ?
N1 C1 C6 C5 -177.60(12) . . . . ?
N2 S1 N1 C1 -0.06(10) . . . . ?
N3 C10 C11 C12 -179.62(11) . . . . ?
N3 C19 C20 C21 -177.25(12) . . . . ?
N3 C19 C24 C23 175.94(12) . . . . ?
N3 C19 C24 C25 -8.15(17) . . . . ?
N4 C16 C17 C18 -178.66(11) . . . . ?
N4 C34 C35 C36 -178.62(12) . . . . ?
N4 C34 C39 C38 178.37(12) . . . . ?
N4 C34 C39 C40 -1.54(19) . . . . ?
C1 C2 C3 C4 2.33(18) . . . . ?
C1 C2 C7 C8 -34.32(18) . . . . ?
C1 C2 C7 C12 148.41(13) . . . . ?
C2 C1 C6 N2 177.31(12) . . . . ?
C2 C1 C6 C5 0.11(18) . . . . ?
C2 C3 C4 C5 0.2(2) . . . . ?
C2 C7 C8 C9 -176.46(12) . . . . ?
C2 C7 C12 C11 177.11(12) . . . . ?
C3 C2 C7 C8 144.29(13) . . . . ?
C3 C2 C7 C12 -32.99(18) . . . . ?
C3 C4 C5 C6 -2.62(18) . . . . ?
C3 C4 C5 C13 178.12(12) . . . . ?
C4 C5 C6 N2 -174.44(12) . . . . ?
C4 C5 C6 C1 2.41(18) . . . . ?
C4 C5 C13 C14 -138.25(13) . . . . ?
C4 C5 C13 C18 41.69(18) . . . . ?
C5 C13 C14 C15 179.79(12) . . . . ?
C5 C13 C18 C17 178.84(11) . . . . ?
C6 C1 C2 C3 -2.44(18) . . . . ?
C6 C1 C2 C7 176.25(11) . . . . ?
C6 C5 C13 C14 42.53(17) . . . . ?
C6 C5 C13 C18 -137.53(13) . . . . ?
C7 C2 C3 C4 -176.37(11) . . . . ?
C7 C8 C9 C10 -1.0(2) . . . . ?
C8 C7 C12 C11 -0.24(19) . . . . ?
C8 C9 C10 N3 -179.77(12) . . . . ?
C8 C9 C10 C11 0.52(19) . . . . ?
C9 C10 C11 C12 0.1(2) . . . . ?
C10 N3 C19 C20 -8.97(18) . . . . ?
C10 N3 C19 C24 171.42(11) . . . . ?
C10 N3 C33 C28 -172.08(11) . . . . ?
C10 N3 C33 C32 10.30(18) . . . . ?
C10 C11 C12 C7 -0.2(2) . . . . ?
C12 C7 C8 C9 0.87(19) . . . . ?
C13 C5 C6 N2 4.8(2) . . . . ?
C13 C5 C6 C1 -178.32(11) . . . . ?
C13 C14 C15 C16 1.64(19) . . . . ?
C14 C13 C18 C17 -1.21(18) . . . . ?
C14 C15 C16 N4 177.30(11) . . . . ?
C14 C15 C16 C17 -1.78(19) . . . . ?
C15 C16 C17 C18 0.42(19) . . . . ?
C16 N4 C34 C35 2.24(18) . . . . ?
C16 N4 C34 C39 -176.86(11) . . . . ?
C16 N4 C48 C43 178.84(11) . . . . ?
C16 N4 C48 C47 -1.51(18) . . . . ?
C16 C17 C18 C13 1.09(19) . . . . ?
C18 C13 C14 C15 -0.15(19) . . . . ?
C19 N3 C10 C9 74.67(16) . . . . ?
C19 N3 C10 C11 -105.61(14) . . . . ?
C19 N3 C33 C28 28.31(16) . . . . ?
C19 N3 C33 C32 -149.32(12) . . . . ?
C19 C20 C21 C22 0.4(2) . . . . ?
C19 C24 C25 C26 -75.08(14) . . . . ?
C19 C24 C25 C27 165.14(12) . . . . ?
C19 C24 C25 C28 41.42(15) . . . . ?
C20 C19 C24 C23 -3.67(19) . . . . ?
C20 C19 C24 C25 172.24(12) . . . . ?
C20 C21 C22 C23 -1.8(2) . . . . ?
C21 C22 C23 C24 0.4(2) . . . . ?
C22 C23 C24 C19 2.3(2) . . . . ?
C22 C23 C24 C25 -173.34(13) . . . . ?
C23 C24 C25 C26 100.59(15) . . . . ?
C23 C24 C25 C27 -19.19(18) . . . . ?
C23 C24 C25 C28 -142.91(13) . . . . ?
C24 C19 C20 C21 2.3(2) . . . . ?
C24 C25 C28 C29 140.84(13) . . . . ?
C24 C25 C28 C33 -42.11(15) . . . . ?
C25 C28 C29 C30 174.31(12) . . . . ?
C25 C28 C33 N3 9.59(17) . . . . ?
C25 C28 C33 C32 -172.74(12) . . . . ?
C26 C25 C28 C29 -102.97(14) . . . . ?
C26 C25 C28 C33 74.08(14) . . . . ?
C27 C25 C28 C29 16.63(18) . . . . ?
C27 C25 C28 C33 -166.33(12) . . . . ?
C28 C29 C30 C31 -0.7(2) . . . . ?
C29 C28 C33 N3 -173.19(11) . . . . ?
C29 C28 C33 C32 4.47(18) . . . . ?
C29 C30 C31 C32 2.3(2) . . . . ?
C30 C31 C32 C33 -0.6(2) . . . . ?
C31 C32 C33 N3 174.70(12) . . . . ?
C31 C32 C33 C28 -2.9(2) . . . . ?
C33 N3 C10 C9 -84.64(15) . . . . ?
C33 N3 C10 C11 95.08(14) . . . . ?
C33 N3 C19 C20 150.50(12) . . . . ?
C33 N3 C19 C24 -29.11(17) . . . . ?
C33 C28 C29 C30 -2.7(2) . . . . ?
C34 N4 C16 C15 -83.91(15) . . . . ?
C34 N4 C16 C17 95.17(15) . . . . ?
C34 N4 C48 C43 1.83(18) . . . . ?
C34 N4 C48 C47 -178.52(11) . . . . ?
C34 C35 C36 C37 0.1(2) . . . . ?
C34 C39 C40 C41 -119.89(14) . . . . ?
C34 C39 C40 C42 120.77(14) . . . . ?
C34 C39 C40 C43 0.91(18) . . . . ?
C35 C34 C39 C38 -0.73(19) . . . . ?
C35 C34 C39 C40 179.36(12) . . . . ?
C35 C36 C37 C38 -0.3(2) . . . . ?
C36 C37 C38 C39 0.1(2) . . . . ?
C37 C38 C39 C34 0.5(2) . . . . ?
C37 C38 C39 C40 -179.62(13) . . . . ?
C38 C39 C40 C41 60.20(16) . . . . ?
C38 C39 C40 C42 -59.14(16) . . . . ?
C38 C39 C40 C43 -179.00(12) . . . . ?
C39 C34 C35 C36 0.5(2) . . . . ?
C39 C40 C43 C44 -179.81(12) . . . . ?
C39 C40 C43 C48 1.07(18) . . . . ?
C40 C43 C44 C45 -178.30(13) . . . . ?
C40 C43 C48 N4 -2.46(19) . . . . ?
C40 C43 C48 C47 177.89(12) . . . . ?
C41 C40 C43 C44 -59.30(16) . . . . ?
C41 C40 C43 C48 121.58(13) . . . . ?
C42 C40 C43 C44 59.95(16) . . . . ?
C42 C40 C43 C48 -119.18(13) . . . . ?
C43 C44 C45 C46 0.2(2) . . . . ?
C44 C43 C48 N4 178.41(12) . . . . ?
C44 C43 C48 C47 -1.24(18) . . . . ?
C44 C45 C46 C47 -0.9(2) . . . . ?
C45 C46 C47 C48 0.52(19) . . . . ?
C46 C47 C48 N4 -179.08(12) . . . . ?
C46 C47 C48 C43 0.57(19) . . . . ?
C48 N4 C16 C15 99.01(14) . . . . ?
C48 N4 C16 C17 -81.91(15) . . . . ?
C48 N4 C34 C35 179.25(12) . . . . ?
C48 N4 C34 C39 0.16(19) . . . . ?
C48 C43 C44 C45 0.9(2) . . . . ?
O1 C49 C50 C51 -22.9(2) . . . . ?
O1 C49 C50 C51A 7.2(7) . . . . ?
O1 C52A C51A C50 43.8(14) . . . . ?
C49 O1 C52 C51 19.3(6) . . . . ?
C49 O1 C52A C51A -40.2(12) . . . . ?
C49 C50 C51 C52 33.2(4) . . . . ?
C49 C50 C51A C52A -29.8(12) . . . . ?
C50 C51 C52 O1 -32.9(6) . . . . ?
C52 O1 C49 C50 2.1(3) . . . . ?
O2 C53 C54 C55 21.4(2) . . . . ?
C53 O2 C56 C55 31.3(2) . . . . ?
C53 C54 C55 C56 -2.3(2) . . . . ?
C54 C55 C56 O2 -16.8(2) . . . . ?
C56 O2 C53 C54 -33.2(2) . . . . ?
C52A O1 C49 C50 21.6(6) . . . . ?

loop_
_exptl_oxdiff_crystal_face_indexfrac_h
_exptl_oxdiff_crystal_face_indexfrac_k
_exptl_oxdiff_crystal_face_indexfrac_l
_exptl_oxdiff_crystal_face_x
_exptl_oxdiff_crystal_face_y
_exptl_oxdiff_crystal_face_z
5.7324 -7.6599 -0.3828 -0.2009 -0.2599 0.9445
-5.7535 7.6684 0.2054 0.2113 0.2735 -0.9384
-5.9166 0.1560 -5.3199 0.9832 0.1821 -0.0083
5.9166 -0.1560 5.3199 -0.9832 -0.1821 0.0083
5.2606 0.1719 -7.2815 -0.3309 0.7994 0.5015
-5.2182 -0.2979 7.2822 0.3338 -0.8064 -0.4882
-0.6420 5.6760 6.0183 -0.5736 -0.1069 -0.8122
